data_7002978
loop_
_publ_author_name
'Miguel, Pablo J. Sanz'
'Roitzsch, Michael'
'Yin, Lu'
'Lax, Patrick M.'
'Holland, Lars'
'Krizanovic, Olga'
'Lutterbeck, Matthias'
'Sch\"urmann, Markus'
'Fusch, Edda C.'
'Lippert, Bernhard'

_publ_section_title
;
 On the many roles of NH3 ligands in mono- and multinuclear complexes
 of platinum
;
_journal_issue 48
_journal_name_full 'Dalton Transactions'
_journal_page_first 10774
_journal_page_last 10786
_journal_paper_doi 10.1039/b916537a
_journal_year 2009
_chemical_formula_sum 'C12 H8 Cl N3 O2 Pt'
_chemical_formula_weight 456.75
_chemical_name_systematic
;
?
;
_space_group_IT_number 61
_symmetry_cell_setting orthorhombic
_symmetry_space_group_name_Hall '-P 2ac 2ab'
_symmetry_space_group_name_H-M 'P b c a'
_atom_sites_solution_hydrogens geom
_atom_sites_solution_primary direct
_atom_sites_solution_secondary difmap
_audit_creation_method SHELXL-97
_cell_angle_alpha 90.00
_cell_angle_beta 90.00
_cell_angle_gamma 90.00
_cell_formula_units_Z 8
_cell_length_a 14.1698(5)
_cell_length_b 7.4365(3)
_cell_length_c 22.5026(10)
_cell_measurement_reflns_used 23532
_cell_measurement_temperature 173(1)
_cell_measurement_theta_max 27.48
_cell_measurement_theta_min 3.22
_cell_volume 2371.18(17)
_computing_structure_refinement 'SHELXL-97 (Sheldrick, 1997)'
_computing_structure_solution 'SHELXS-97 (Sheldrick, 1990)'
_diffrn_ambient_temperature 173(1)
_diffrn_measured_fraction_theta_full 0.999
_diffrn_measured_fraction_theta_max 0.999
_diffrn_radiation_monochromator graphite
_diffrn_radiation_source 'fine-focus sealed tube'
_diffrn_radiation_type MoK\a
_diffrn_radiation_wavelength 0.71073
_diffrn_reflns_av_R_equivalents 0.052
_diffrn_reflns_av_sigmaI/netI 0.0507
_diffrn_reflns_limit_h_max 18
_diffrn_reflns_limit_h_min -18
_diffrn_reflns_limit_k_max 9
_diffrn_reflns_limit_k_min -9
_diffrn_reflns_limit_l_max 29
_diffrn_reflns_limit_l_min -29
_diffrn_reflns_number 23532
_diffrn_reflns_theta_full 27.48
_diffrn_reflns_theta_max 27.48
_diffrn_reflns_theta_min 3.22
_diffrn_standards_decay_% 0
_diffrn_standards_number 0
_exptl_absorpt_coefficient_mu 12.060
_exptl_absorpt_correction_T_max 0.379
_exptl_absorpt_correction_T_min 0.141
_exptl_absorpt_correction_type multi-scan
_exptl_crystal_colour colourless
_exptl_crystal_density_diffrn 2.559
_exptl_crystal_density_meas ?
_exptl_crystal_density_method .
_exptl_crystal_description block
_exptl_crystal_F_000 1696
_exptl_crystal_size_max 0.25
_exptl_crystal_size_mid 0.23
_exptl_crystal_size_min 0.10
_refine_diff_density_max 1.283
_refine_diff_density_min -1.673
_refine_diff_density_rms 0.162
_refine_ls_extinction_method none
_refine_ls_goodness_of_fit_ref 0.894
_refine_ls_hydrogen_treatment mixed
_refine_ls_matrix_type full
_refine_ls_number_parameters 172
_refine_ls_number_reflns 2717
_refine_ls_number_restraints 0
_refine_ls_restrained_S_all 0.894
_refine_ls_R_factor_all 0.0420
_refine_ls_R_factor_gt 0.0243
_refine_ls_shift/su_max 0.001
_refine_ls_shift/su_mean 0.000
_refine_ls_structure_factor_coef Fsqd
_refine_ls_weighting_details 'calc w=1/[\s^2^(Fo^2^)+(0.0181P)^2^+0.0000P] where P=(Fo^2^+2Fc^2^)/3'
_refine_ls_weighting_scheme calc
_refine_ls_wR_factor_gt 0.0447
_refine_ls_wR_factor_ref 0.0460
_reflns_number_gt 1865
_reflns_number_total 2717
_reflns_threshold_expression >2sigma(I)
_cod_data_source_file b916537a.txt
_cod_data_source_block c3264
_cod_original_sg_symbol_H-M Pbca
_cod_database_code 7002978

loop_
_symmetry_equiv_pos_as_xyz
'x, y, z'
'-x+1/2, -y, z+1/2'
'-x, y+1/2, -z+1/2'
'x+1/2, -y+1/2, -z'
'-x, -y, -z'
'x-1/2, y, -z-1/2'
'x, -y-1/2, z-1/2'
'-x-1/2, y-1/2, z'

loop_
_atom_site_label
_atom_site_type_symbol
_atom_site_fract_x
_atom_site_fract_y
_atom_site_fract_z
_atom_site_U_iso_or_equiv
_atom_site_adp_type
_atom_site_occupancy
_atom_site_symmetry_multiplicity
_atom_site_calc_flag
_atom_site_refinement_flags
_atom_site_disorder_assembly
_atom_site_disorder_group
Pt1 Pt 0.724723(11) 0.09196(2) 0.622223(7) 0.01833(7) Uani 1 1 d . . .
Cl1 Cl 0.88878(7) 0.09416(16) 0.62102(5) 0.0237(2) Uani 1 1 d . . .
O1 O 0.4607(2) -0.0270(5) 0.67977(14) 0.0282(8) Uani 1 1 d . . .
O2 O 0.4548(2) 0.1572(5) 0.56610(14) 0.0337(9) Uani 1 1 d . . .
N1 N 0.7097(3) -0.0196(5) 0.70304(15) 0.0182(9) Uani 1 1 d . . .
N2 N 0.7022(3) 0.2076(6) 0.54279(15) 0.0196(9) Uani 1 1 d . . .
N3 N 0.5869(2) 0.0821(5) 0.62296(15) 0.0194(8) Uani 1 1 d . . .
C1 C 0.5442(3) 0.0001(6) 0.6716(2) 0.0229(11) Uani 1 1 d . . .
C2 C 0.5396(3) 0.1501(7) 0.5740(2) 0.0241(12) Uani 1 1 d . . .
C11 C 0.6171(3) -0.0494(6) 0.71714(19) 0.0203(11) Uani 1 1 d . . .
C12 C 0.5926(3) -0.1228(6) 0.7707(2) 0.0256(12) Uani 1 1 d . . .
H12A H 0.5293 -0.1414 0.7798 0.031 Uiso 1 1 calc R . .
C13 C 0.6615(3) -0.1693(7) 0.8113(2) 0.0266(12) Uani 1 1 d . . .
H13A H 0.6456 -0.2213 0.8476 0.032 Uiso 1 1 calc R . .
C14 C 0.7542(3) -0.1367(6) 0.7968(2) 0.0258(12) Uani 1 1 d . . .
H14A H 0.8019 -0.1649 0.8236 0.031 Uiso 1 1 calc R . .
C15 C 0.7765(3) -0.0626(6) 0.74256(19) 0.0223(11) Uani 1 1 d . . .
H15A H 0.8395 -0.0418 0.7332 0.027 Uiso 1 1 calc R . .
C21 C 0.6083(3) 0.2185(7) 0.52920(19) 0.0228(11) Uani 1 1 d . . .
C22 C 0.5776(3) 0.2943(7) 0.4772(2) 0.0281(12) Uani 1 1 d . . .
H22A H 0.5134 0.2994 0.4687 0.034 Uiso 1 1 calc R . .
C23 C 0.6427(3) 0.3635(7) 0.4372(2) 0.0297(13) Uani 1 1 d . . .
H23A H 0.6231 0.4148 0.4015 0.036 Uiso 1 1 calc R . .
C24 C 0.7370(3) 0.3541(6) 0.4517(2) 0.0266(12) Uani 1 1 d . . .
H24A H 0.7821 0.4018 0.4262 0.032 Uiso 1 1 calc R . .
C25 C 0.7649(3) 0.2734(7) 0.50460(19) 0.0221(11) Uani 1 1 d . . .
H25A H 0.8289 0.2652 0.5135 0.027 Uiso 1 1 calc R . .

loop_
_atom_site_aniso_label
_atom_site_aniso_U_11
_atom_site_aniso_U_22
_atom_site_aniso_U_33
_atom_site_aniso_U_23
_atom_site_aniso_U_13
_atom_site_aniso_U_12
Pt1 0.01340(10) 0.02418(11) 0.01743(10) -0.00202(8) 0.00056(8) -0.00037(8)
Cl1 0.0132(5) 0.0322(6) 0.0257(6) -0.0002(6) 0.0014(5) -0.0010(5)
O1 0.0123(18) 0.041(2) 0.0310(19) 0.0052(16) 0.0048(15) -0.0007(16)
O2 0.0153(19) 0.059(3) 0.0269(19) 0.0053(17) -0.0033(15) 0.0020(18)
N1 0.017(2) 0.019(2) 0.0188(19) -0.0025(16) -0.0006(16) -0.0007(17)
N2 0.017(2) 0.024(2) 0.0184(19) -0.0071(17) 0.0046(16) 0.0004(18)
N3 0.019(2) 0.024(2) 0.0159(19) 0.002(2) -0.0001(16) 0.0005(16)
C1 0.019(3) 0.023(3) 0.026(3) -0.002(2) 0.003(2) 0.001(2)
C2 0.022(3) 0.028(3) 0.022(3) -0.004(2) -0.001(2) 0.002(2)
C11 0.019(3) 0.021(3) 0.022(2) -0.003(2) 0.004(2) -0.001(2)
C12 0.021(3) 0.030(3) 0.026(3) 0.000(2) 0.006(2) -0.002(2)
C13 0.031(3) 0.030(3) 0.019(3) 0.002(2) 0.004(2) -0.002(3)
C14 0.026(3) 0.028(3) 0.024(2) -0.001(2) -0.006(2) -0.002(2)
C15 0.018(3) 0.026(3) 0.023(2) -0.004(2) 0.000(2) -0.001(2)
C21 0.022(3) 0.025(3) 0.021(3) -0.005(2) -0.001(2) 0.001(2)
C22 0.022(3) 0.038(3) 0.024(3) -0.002(2) -0.003(2) 0.002(3)
C23 0.032(3) 0.036(4) 0.020(3) 0.001(2) -0.001(2) 0.004(2)
C24 0.028(3) 0.028(3) 0.025(2) -0.002(2) 0.010(2) -0.002(2)
C25 0.019(3) 0.024(3) 0.024(2) -0.005(2) -0.002(2) 0.002(2)

loop_
_atom_type_symbol
_atom_type_description
_atom_type_scat_dispersion_real
_atom_type_scat_dispersion_imag
_atom_type_scat_source
C C 0.0033 0.0016 'International Tables Vol C Tables 4.2.6.8 and 6.1.1.4'
H H 0.0000 0.0000 'International Tables Vol C Tables 4.2.6.8 and 6.1.1.4'
N N 0.0061 0.0033 'International Tables Vol C Tables 4.2.6.8 and 6.1.1.4'
O O 0.0106 0.0060 'International Tables Vol C Tables 4.2.6.8 and 6.1.1.4'
Cl Cl 0.1484 0.1585 'International Tables Vol C Tables 4.2.6.8 and 6.1.1.4'
Pt Pt -1.7033 8.3905 'International Tables Vol C Tables 4.2.6.8 and 6.1.1.4'

loop_
_geom_angle_atom_site_label_1
_geom_angle_atom_site_label_2
_geom_angle_atom_site_label_3
_geom_angle
_geom_angle_site_symmetry_1
_geom_angle_site_symmetry_3
_geom_angle_publ_flag
N3 Pt1 N2 82.24(14) . . ?
N3 Pt1 N1 82.61(14) . . ?
N2 Pt1 N1 164.76(15) . . ?
N3 Pt1 Cl1 178.25(11) . . ?
N2 Pt1 Cl1 98.36(11) . . ?
N1 Pt1 Cl1 96.84(11) . . ?
C15 N1 C11 119.1(4) . . ?
C15 N1 Pt1 128.7(3) . . ?
C11 N1 Pt1 112.2(3) . . ?
C25 N2 C21 118.9(4) . . ?
C25 N2 Pt1 128.8(3) . . ?
C21 N2 Pt1 112.3(3) . . ?
C2 N3 C1 125.1(4) . . ?
C2 N3 Pt1 117.6(3) . . ?
C1 N3 Pt1 117.3(3) . . ?
O1 C1 N3 128.0(4) . . ?
O1 C1 C11 121.7(4) . . ?
N3 C1 C11 110.2(4) . . ?
O2 C2 N3 127.7(4) . . ?
O2 C2 C21 122.1(4) . . ?
N3 C2 C21 110.2(4) . . ?
C12 C11 N1 120.8(4) . . ?
C12 C11 C1 121.6(4) . . ?
N1 C11 C1 117.5(4) . . ?
C11 C12 C13 120.2(5) . . ?
C14 C13 C12 118.2(4) . . ?
C15 C14 C13 120.0(4) . . ?
N1 C15 C14 121.6(4) . . ?
N2 C21 C22 121.6(4) . . ?
N2 C21 C2 117.6(4) . . ?
C22 C21 C2 120.7(4) . . ?
C21 C22 C23 119.8(5) . . ?
C24 C23 C22 118.1(4) . . ?
C23 C24 C25 120.1(5) . . ?
N2 C25 C24 121.5(4) . . ?

loop_
_geom_bond_atom_site_label_1
_geom_bond_atom_site_label_2
_geom_bond_distance
_geom_bond_site_symmetry_2
_geom_bond_publ_flag
Pt1 N3 1.954(3) . ?
Pt1 N2 2.009(4) . ?
Pt1 N1 2.010(4) . ?
Pt1 Cl1 2.3249(10) . ?
O1 C1 1.214(5) . ?
O2 C2 1.216(5) . ?
N1 C15 1.337(5) . ?
N1 C11 1.368(5) . ?
N2 C25 1.329(6) . ?
N2 C21 1.367(5) . ?
N3 C2 1.385(6) . ?
N3 C1 1.391(6) . ?
C1 C11 1.502(6) . ?
C2 C21 1.492(6) . ?
C11 C12 1.368(6) . ?
C12 C13 1.382(6) . ?
C13 C14 1.376(6) . ?
C14 C15 1.375(6) . ?
C21 C22 1.370(6) . ?
C22 C23 1.387(7) . ?
C23 C24 1.379(6) . ?
C24 C25 1.390(6) . ?

loop_
_geom_torsion_atom_site_label_1
_geom_torsion_atom_site_label_2
_geom_torsion_atom_site_label_3
_geom_torsion_atom_site_label_4
_geom_torsion
_geom_torsion_site_symmetry_1
_geom_torsion_site_symmetry_2
_geom_torsion_site_symmetry_3
_geom_torsion_site_symmetry_4
_geom_torsion_publ_flag
N3 Pt1 N1 C15 -177.4(4) . . . . ?
N2 Pt1 N1 C15 -171.3(5) . . . . ?
Cl1 Pt1 N1 C15 4.2(4) . . . . ?
N3 Pt1 N1 C11 1.4(3) . . . . ?
N2 Pt1 N1 C11 7.5(8) . . . . ?
Cl1 Pt1 N1 C11 -176.9(3) . . . . ?
N3 Pt1 N2 C25 178.0(4) . . . . ?
N1 Pt1 N2 C25 171.8(5) . . . . ?
Cl1 Pt1 N2 C25 -3.7(4) . . . . ?
N3 Pt1 N2 C21 -1.0(3) . . . . ?
N1 Pt1 N2 C21 -7.1(8) . . . . ?
Cl1 Pt1 N2 C21 177.4(3) . . . . ?
N2 Pt1 N3 C2 0.3(3) . . . . ?
N1 Pt1 N3 C2 178.7(4) . . . . ?
Cl1 Pt1 N3 C2 -110(3) . . . . ?
N2 Pt1 N3 C1 177.6(3) . . . . ?
N1 Pt1 N3 C1 -4.0(3) . . . . ?
Cl1 Pt1 N3 C1 67(3) . . . . ?
C2 N3 C1 O1 0.3(8) . . . . ?
Pt1 N3 C1 O1 -176.7(4) . . . . ?
C2 N3 C1 C11 -177.5(4) . . . . ?
Pt1 N3 C1 C11 5.5(5) . . . . ?
C1 N3 C2 O2 3.4(8) . . . . ?
Pt1 N3 C2 O2 -179.6(4) . . . . ?
C1 N3 C2 C21 -176.7(4) . . . . ?
Pt1 N3 C2 C21 0.3(5) . . . . ?
C15 N1 C11 C12 -0.3(7) . . . . ?
Pt1 N1 C11 C12 -179.3(4) . . . . ?
C15 N1 C11 C1 -179.8(4) . . . . ?
Pt1 N1 C11 C1 1.2(5) . . . . ?
O1 C1 C11 C12 -1.8(7) . . . . ?
N3 C1 C11 C12 176.2(4) . . . . ?
O1 C1 C11 N1 177.7(4) . . . . ?
N3 C1 C11 N1 -4.3(6) . . . . ?
N1 C11 C12 C13 -0.5(7) . . . . ?
C1 C11 C12 C13 179.0(4) . . . . ?
C11 C12 C13 C14 1.2(7) . . . . ?
C12 C13 C14 C15 -1.1(7) . . . . ?
C11 N1 C15 C14 0.4(7) . . . . ?
Pt1 N1 C15 C14 179.1(3) . . . . ?
C13 C14 C15 N1 0.3(7) . . . . ?
C25 N2 C21 C22 0.4(7) . . . . ?
Pt1 N2 C21 C22 179.4(4) . . . . ?
C25 N2 C21 C2 -177.6(4) . . . . ?
Pt1 N2 C21 C2 1.4(5) . . . . ?
O2 C2 C21 N2 178.8(5) . . . . ?
N3 C2 C21 N2 -1.2(6) . . . . ?
O2 C2 C21 C22 0.7(8) . . . . ?
N3 C2 C21 C22 -179.2(5) . . . . ?
N2 C21 C22 C23 -0.5(8) . . . . ?
C2 C21 C22 C23 177.4(5) . . . . ?
C21 C22 C23 C24 -0.4(8) . . . . ?
C22 C23 C24 C25 1.4(7) . . . . ?
C21 N2 C25 C24 0.6(7) . . . . ?
Pt1 N2 C25 C24 -178.2(3) . . . . ?
C23 C24 C25 N2 -1.6(7) . . . . ?
